data_4085633
loop_
_publ_author_name
'Espina, Manuela'
'Rivilla, Ivan'
'Conde, Ana'
'D\'iaz-Requejo, M. Mar'
'P\'erez, Pedro J.'
'\'Alvarez, Eleuterio'
'Fern\'andez, Rosario'
'Lassaletta, Jos\'e M.'

_publ_section_title
;
 Chiral, Sterically Demanding N-Heterocyclic Carbenes Fused into a
 Heterobiaryl Skeleton: Design, Synthesis, and Structural Analysis
;
_journal_name_full Organometallics
_journal_page_first 150320082744001
_journal_paper_doi 10.1021/acs.organomet.5b00046
_journal_year 2015
_chemical_absolute_configuration rm
_chemical_formula_moiety 'C17 H18 N2 O'
_chemical_formula_sum 'C17 H18 N2 O'
_chemical_formula_weight 266.33
_chemical_name_systematic
; 
 ? 
;
_space_group_IT_number 4
_symmetry_cell_setting monoclinic
_symmetry_space_group_name_Hall 'P 2yb'
_symmetry_space_group_name_H-M 'P 1 21 1'
_atom_sites_solution_hydrogens geom
_atom_sites_solution_primary direct
_atom_sites_solution_secondary difmap
_audit_creation_method SHELXL-97
_cell_angle_alpha 90.00
_cell_angle_beta 113.500(6)
_cell_angle_gamma 90.00
_cell_formula_units_Z 2
_cell_length_a 9.011(2)
_cell_length_b 8.415(2)
_cell_length_c 9.891(3)
_cell_measurement_reflns_used 2035
_cell_measurement_temperature 173(2)
_cell_measurement_theta_max 25.91
_cell_measurement_theta_min 2.46
_cell_volume 687.8(3)
_computing_cell_refinement 'Bruker (2006). APEX 2. Version 2.1.'
_computing_data_collection 'Bruker (2006). APEX 2. Version 2.1.'
_computing_data_reduction 'Bruker (2006). APEX 2. Version 2.1.'
_computing_molecular_graphics 'XP, SHELXTL v. 6.14 (Bruker, 2003)'
_computing_publication_material 'XCIF, SHELXTL v. 6.14 (Bruker, 2003)'
_computing_structure_refinement 'XL, SHELXTL v. 6.14 (Bruker, 2003)'
_computing_structure_solution 'Bruker (2006). APEX 2. Version 2.1.'
_diffrn_ambient_temperature 173(2)
_diffrn_detector_area_resol_mean 8.26
_diffrn_measured_fraction_theta_full 0.988
_diffrn_measured_fraction_theta_max 0.988
_diffrn_measurement_device_type
;
 Bruker-Nonius X8kappa APEX II CCD area detector'
;
_diffrn_measurement_method 'phi and omega scans with narrow frames'
_diffrn_radiation_monochromator graphite
_diffrn_radiation_source 'fine-focus sealed tube'
_diffrn_radiation_type MoK\a
_diffrn_radiation_wavelength 0.71073
_diffrn_reflns_av_R_equivalents 0.0363
_diffrn_reflns_av_sigmaI/netI 0.0323
_diffrn_reflns_limit_h_max 9
_diffrn_reflns_limit_h_min -11
_diffrn_reflns_limit_k_max 10
_diffrn_reflns_limit_k_min -10
_diffrn_reflns_limit_l_max 12
_diffrn_reflns_limit_l_min -7
_diffrn_reflns_number 5527
_diffrn_reflns_theta_full 26.24
_diffrn_reflns_theta_max 26.24
_diffrn_reflns_theta_min 2.25
_diffrn_standards_decay_% 0
_exptl_absorpt_coefficient_mu 0.081
_exptl_absorpt_correction_T_max 0.9936
_exptl_absorpt_correction_T_min 0.9855
_exptl_absorpt_correction_type multi-scan
_exptl_absorpt_process_details
;
 SADABS, Bruker (2006). APEX 2. Version 2.1. Bruker Analytical
 X-ray Solutions, Madison, Wisconsin, USA.
;
_exptl_crystal_colour colourless
_exptl_crystal_density_diffrn 1.286
_exptl_crystal_density_method 'not measured'
_exptl_crystal_description needle
_exptl_crystal_F_000 284
_exptl_crystal_size_max 0.45
_exptl_crystal_size_mid 0.16
_exptl_crystal_size_min 0.08
_refine_diff_density_max 0.136
_refine_diff_density_min -0.174
_refine_diff_density_rms 0.038
_refine_ls_extinction_method none
_refine_ls_goodness_of_fit_ref 1.087
_refine_ls_hydrogen_treatment mixed
_refine_ls_matrix_type full
_refine_ls_number_parameters 187
_refine_ls_number_reflns 1473
_refine_ls_number_restraints 3
_refine_ls_restrained_S_all 1.086
_refine_ls_R_factor_all 0.0404
_refine_ls_R_factor_gt 0.0328
_refine_ls_shift/su_max 0.000
_refine_ls_shift/su_mean 0.000
_refine_ls_structure_factor_coef Fsqd
_refine_ls_weighting_details 'calc w=1/[\s^2^(Fo^2^)+(0.0361P)^2^+0.1201P] where P=(Fo^2^+2Fc^2^)/3'
_refine_ls_weighting_scheme calc
_refine_ls_wR_factor_gt 0.0740
_refine_ls_wR_factor_ref 0.0785
_reflns_number_gt 1326
_reflns_number_total 1473
_reflns_threshold_expression >2sigma(I)
_cod_data_source_file om5b00046_si_001.cif
_cod_data_source_block 5
_cod_depositor_comments
;
The following automatic conversions were performed:

'_symmetry_cell_setting' value 'Monoclinic' changed to 'monoclinic'
according to
/usr/data/users/saulius/crontab/automatic-downloads/rss-feeds/ACS/lib/dictionaries/cif_core.dic
dictionary named 'cif_core.dic' version 2.4.2 from 2011-04-26.

Automatic conversion script
Id: cif_fix_values 3105 2015-03-04 15:46:00Z robertas 
;
_cod_original_cell_volume 687.9(3)
_cod_original_sg_symbol_H-M 'P 21'
_cod_database_code 4085633

loop_
_symmetry_equiv_pos_as_xyz
'x, y, z'
'-x, y+1/2, -z'

loop_
_atom_site_label
_atom_site_type_symbol
_atom_site_fract_x
_atom_site_fract_y
_atom_site_fract_z
_atom_site_U_iso_or_equiv
_atom_site_adp_type
_atom_site_occupancy
_atom_site_symmetry_multiplicity
_atom_site_calc_flag
_atom_site_refinement_flags
O1 O 0.1374(2) 1.19584(19) 0.01545(18) 0.0273(4) Uani 1 1 d .
N1 N 0.1245(2) 1.0224(2) 0.2512(2) 0.0205(4) Uani 1 1 d .
N2 N 0.0676(2) 0.9704(2) 0.1053(2) 0.0211(4) Uani 1 1 d D
H2N H 0.008(3) 0.882(2) 0.079(3) 0.025 Uiso 1 1 d D
C1 C 0.0747(3) 1.0645(3) -0.0006(3) 0.0226(5) Uani 1 1 d D
H1 H 0.021(3) 1.018(3) -0.096(2) 0.027 Uiso 1 1 d D
C2 C 0.0104(3) 0.9833(3) 0.3194(2) 0.0227(5) Uani 1 1 d .
H2 H -0.0097 0.8661 0.3128 0.027 Uiso 1 1 calc R
C3 C 0.1108(3) 1.0290(3) 0.4797(2) 0.0261(5) Uani 1 1 d .
H3A H 0.0890 0.9554 0.5477 0.031 Uiso 1 1 calc R
H3B H 0.0850 1.1385 0.4997 0.031 Uiso 1 1 calc R
C4 C 0.2889(3) 1.0169(3) 0.4994(2) 0.0238(5) Uani 1 1 d .
H4A H 0.3418 1.1224 0.5216 0.029 Uiso 1 1 calc R
H4B H 0.3495 0.9430 0.5805 0.029 Uiso 1 1 calc R
C5 C 0.2825(3) 0.9541(3) 0.3522(2) 0.0213(5) Uani 1 1 d .
H5 H 0.3714 1.0041 0.3308 0.026 Uiso 1 1 calc R
C6 C -0.1475(3) 1.0693(3) 0.2465(2) 0.0208(5) Uani 1 1 d .
C7 C -0.2926(3) 0.9895(3) 0.2066(2) 0.0230(5) Uani 1 1 d .
H7 H -0.2927 0.8782 0.2225 0.028 Uiso 1 1 calc R
C8 C -0.4377(3) 1.0703(3) 0.1437(3) 0.0259(5) Uani 1 1 d .
H8 H -0.5368 1.0142 0.1170 0.031 Uiso 1 1 calc R
C9 C -0.4395(3) 1.2325(3) 0.1192(2) 0.0252(5) Uani 1 1 d .
H9 H -0.5393 1.2879 0.0761 0.030 Uiso 1 1 calc R
C10 C -0.2945(3) 1.3131(3) 0.1583(3) 0.0258(5) Uani 1 1 d .
H10 H -0.2948 1.4244 0.1420 0.031 Uiso 1 1 calc R
C11 C -0.1497(3) 1.2329(3) 0.2205(2) 0.0225(5) Uani 1 1 d .
H11 H -0.0507 1.2890 0.2460 0.027 Uiso 1 1 calc R
C12 C 0.2918(3) 0.7749(3) 0.3401(3) 0.0205(5) Uani 1 1 d .
C13 C 0.3232(3) 0.7109(3) 0.2240(2) 0.0235(5) Uani 1 1 d .
H13 H 0.3457 0.7804 0.1588 0.028 Uiso 1 1 calc R
C14 C 0.3224(3) 0.5483(3) 0.2015(3) 0.0264(5) Uani 1 1 d .
H14 H 0.3419 0.5079 0.1204 0.032 Uiso 1 1 calc R
C15 C 0.2932(3) 0.4443(3) 0.2969(3) 0.0255(5) Uani 1 1 d .
H15 H 0.2921 0.3327 0.2819 0.031 Uiso 1 1 calc R
C16 C 0.2656(3) 0.5063(3) 0.4144(3) 0.0254(5) Uani 1 1 d .
H16 H 0.2475 0.4363 0.4816 0.031 Uiso 1 1 calc R
C17 C 0.2640(3) 0.6691(3) 0.4356(3) 0.0229(5) Uani 1 1 d .
H17 H 0.2436 0.7090 0.5165 0.027 Uiso 1 1 calc R

loop_
_atom_site_aniso_label
_atom_site_aniso_U_11
_atom_site_aniso_U_22
_atom_site_aniso_U_33
_atom_site_aniso_U_23
_atom_site_aniso_U_13
_atom_site_aniso_U_12
O1 0.0363(9) 0.0225(9) 0.0264(9) 0.0031(7) 0.0158(7) -0.0011(7)
N1 0.0290(10) 0.0193(9) 0.0164(9) -0.0011(8) 0.0124(8) 0.0005(8)
N2 0.0325(11) 0.0157(9) 0.0185(10) -0.0020(8) 0.0137(8) -0.0016(8)
C1 0.0268(12) 0.0224(12) 0.0212(12) 0.0006(10) 0.0122(9) 0.0041(10)
C2 0.0305(13) 0.0203(12) 0.0227(12) 0.0036(10) 0.0161(10) 0.0015(9)
C3 0.0339(13) 0.0294(13) 0.0180(11) 0.0015(10) 0.0135(10) 0.0058(10)
C4 0.0313(12) 0.0211(11) 0.0199(11) -0.0025(10) 0.0110(9) 0.0005(10)
C5 0.0285(12) 0.0172(11) 0.0212(12) -0.0005(10) 0.0132(10) -0.0005(9)
C6 0.0317(12) 0.0211(11) 0.0136(10) -0.0004(10) 0.0132(9) 0.0014(10)
C7 0.0341(13) 0.0204(12) 0.0181(11) 0.0005(10) 0.0142(10) -0.0008(10)
C8 0.0293(13) 0.0297(12) 0.0228(12) -0.0047(11) 0.0148(10) -0.0047(10)
C9 0.0313(13) 0.0282(13) 0.0192(11) -0.0001(10) 0.0132(10) 0.0068(10)
C10 0.0383(14) 0.0221(11) 0.0202(11) 0.0011(10) 0.0148(10) 0.0036(10)
C11 0.0305(12) 0.0212(12) 0.0198(12) -0.0012(10) 0.0141(10) -0.0018(10)
C12 0.0236(11) 0.0191(11) 0.0204(11) -0.0002(9) 0.0105(9) 0.0008(9)
C13 0.0309(12) 0.0237(12) 0.0207(12) 0.0027(10) 0.0153(10) 0.0030(10)
C14 0.0333(13) 0.0267(14) 0.0219(12) -0.0024(11) 0.0137(10) 0.0048(10)
C15 0.0303(13) 0.0200(12) 0.0256(13) -0.0020(10) 0.0104(10) 0.0022(10)
C16 0.0311(13) 0.0234(12) 0.0245(12) 0.0025(10) 0.0138(10) 0.0003(10)
C17 0.0304(12) 0.0212(12) 0.0206(12) -0.0002(10) 0.0139(10) 0.0013(9)

loop_
_atom_type_symbol
_atom_type_description
_atom_type_scat_dispersion_real
_atom_type_scat_dispersion_imag
_atom_type_scat_source
C C 0.0033 0.0000 'International Tables Vol C Tables 4.2.6.8 and 6.1.1.4'
H H 0.0000 0.0000 'International Tables Vol C Tables 4.2.6.8 and 6.1.1.4'
N N 0.0061 0.0000 'International Tables Vol C Tables 4.2.6.8 and 6.1.1.4'
O O 0.0106 0.0000 'International Tables Vol C Tables 4.2.6.8 and 6.1.1.4'

loop_
_geom_angle_atom_site_label_1
_geom_angle_atom_site_label_2
_geom_angle_atom_site_label_3
_geom_angle
N2 N1 C2 111.53(17)
N2 N1 C5 115.53(17)
C2 N1 C5 105.16(17)
C1 N2 N1 120.83(19)
C1 N2 H2N 118.5(17)
N1 N2 H2N 119.5(17)
O1 C1 N2 126.8(2)
O1 C1 H1 121.7(16)
N2 C1 H1 111.4(16)
N1 C2 C6 111.93(18)
N1 C2 C3 100.73(18)
C6 C2 C3 115.63(19)
N1 C2 H2 109.4
C6 C2 H2 109.4
C3 C2 H2 109.4
C2 C3 C4 105.65(18)
C2 C3 H3A 110.6
C4 C3 H3A 110.6
C2 C3 H3B 110.6
C4 C3 H3B 110.6
H3A C3 H3B 108.7
C5 C4 C3 105.13(18)
C5 C4 H4A 110.7
C3 C4 H4A 110.7
C5 C4 H4B 110.7
C3 C4 H4B 110.7
H4A C4 H4B 108.8
N1 C5 C12 113.48(19)
N1 C5 C4 99.66(18)
C12 C5 C4 115.9(2)
N1 C5 H5 109.1
C12 C5 H5 109.1
C4 C5 H5 109.1
C7 C6 C11 118.9(2)
C7 C6 C2 120.8(2)
C11 C6 C2 120.3(2)
C6 C7 C8 120.5(2)
C6 C7 H7 119.7
C8 C7 H7 119.7
C7 C8 C9 120.4(2)
C7 C8 H8 119.8
C9 C8 H8 119.8
C10 C9 C8 119.4(2)
C10 C9 H9 120.3
C8 C9 H9 120.3
C11 C10 C9 120.4(2)
C11 C10 H10 119.8
C9 C10 H10 119.8
C10 C11 C6 120.4(2)
C10 C11 H11 119.8
C6 C11 H11 119.8
C17 C12 C13 117.6(2)
C17 C12 C5 123.4(2)
C13 C12 C5 118.9(2)
C14 C13 C12 121.5(2)
C14 C13 H13 119.2
C12 C13 H13 119.2
C13 C14 C15 120.3(2)
C13 C14 H14 119.8
C15 C14 H14 119.8
C16 C15 C14 118.6(2)
C16 C15 H15 120.7
C14 C15 H15 120.7
C15 C16 C17 121.1(2)
C15 C16 H16 119.5
C17 C16 H16 119.5
C16 C17 C12 120.9(2)
C16 C17 H17 119.6
C12 C17 H17 119.6

loop_
_geom_bond_atom_site_label_1
_geom_bond_atom_site_label_2
_geom_bond_distance
O1 C1 1.223(3)
N1 N2 1.396(3)
N1 C2 1.474(3)
N1 C5 1.490(3)
N2 C1 1.335(3)
N2 H2N 0.892(17)
C1 H1 0.956(17)
C2 C6 1.500(3)
C2 C3 1.529(3)
C2 H2 1.0000
C3 C4 1.541(3)
C3 H3A 0.9900
C3 H3B 0.9900
C4 C5 1.528(3)
C4 H4A 0.9900
C4 H4B 0.9900
C5 C12 1.518(3)
C5 H5 1.0000
C6 C7 1.380(3)
C6 C11 1.399(3)
C7 C8 1.382(3)
C7 H7 0.9500
C8 C9 1.385(4)
C8 H8 0.9500
C9 C10 1.384(3)
C9 H9 0.9500
C10 C11 1.377(3)
C10 H10 0.9500
C11 H11 0.9500
C12 C17 1.392(3)
C12 C13 1.396(3)
C13 C14 1.385(3)
C13 H13 0.9500
C14 C15 1.387(3)
C14 H14 0.9500
C15 C16 1.384(3)
C15 H15 0.9500
C16 C17 1.387(3)
C16 H16 0.9500
C17 H17 0.9500

loop_
_geom_hbond_atom_site_label_D
_geom_hbond_atom_site_label_H
_geom_hbond_atom_site_label_A
_geom_hbond_distance_DH
_geom_hbond_distance_HA
_geom_hbond_distance_DA
_geom_hbond_angle_DHA
_geom_hbond_site_symmetry_A
N2 H2N O1 0.892(17) 2.018(18) 2.901(3) 170(2) 2_545

loop_
_geom_torsion_atom_site_label_1
_geom_torsion_atom_site_label_2
_geom_torsion_atom_site_label_3
_geom_torsion_atom_site_label_4
_geom_torsion
C2 N1 N2 C1 134.9(2)
C5 N1 N2 C1 -105.1(2)
N1 N2 C1 O1 5.0(3)
N2 N1 C2 C6 -64.6(2)
C5 N1 C2 C6 169.42(18)
N2 N1 C2 C3 171.94(17)
C5 N1 C2 C3 46.0(2)
N1 C2 C3 C4 -24.7(2)
C6 C2 C3 C4 -145.6(2)
C2 C3 C4 C5 -3.7(2)
N2 N1 C5 C12 -47.8(3)
C2 N1 C5 C12 75.6(2)
N2 N1 C5 C4 -171.64(18)
C2 N1 C5 C4 -48.2(2)
C3 C4 C5 N1 30.2(2)
C3 C4 C5 C12 -91.9(2)
N1 C2 C6 C7 132.7(2)
C3 C2 C6 C7 -112.7(2)
N1 C2 C6 C11 -48.5(3)
C3 C2 C6 C11 66.1(3)
C11 C6 C7 C8 -0.8(3)
C2 C6 C7 C8 178.0(2)
C6 C7 C8 C9 0.3(3)
C7 C8 C9 C10 0.1(4)
C8 C9 C10 C11 0.1(3)
C9 C10 C11 C6 -0.7(3)
C7 C6 C11 C10 1.0(3)
C2 C6 C11 C10 -177.8(2)
N1 C5 C12 C17 -97.5(3)
C4 C5 C12 C17 17.0(3)
N1 C5 C12 C13 79.8(3)
C4 C5 C12 C13 -165.7(2)
C17 C12 C13 C14 1.8(3)
C5 C12 C13 C14 -175.6(2)
C12 C13 C14 C15 -1.3(4)
C13 C14 C15 C16 -0.2(3)
C14 C15 C16 C17 1.2(3)
C15 C16 C17 C12 -0.7(4)
C13 C12 C17 C16 -0.8(3)
C5 C12 C17 C16 176.5(2)
